data_7021960
loop_
_publ_author_name
'Carra, Bradley J.'
'Berry, Steven M.'
'Pike, Robert D.'
'Bebout, Deborah C.'

_publ_section_title
;
 Structure and isomerization comparison of Zn(ii), Cd(ii) and Hg(ii)
 perchlorate complexes of
 2,6-bis([(2-pyridyl-methyl)amino]methyl)pyridine.
;
_journal_issue 40
_journal_name_full 'Dalton transactions (Cambridge, England : 2003)'
_journal_page_first 14424
_journal_page_last 14431
_journal_paper_doi 10.1039/c3dt51741a
_journal_volume 42
_journal_year 2013
_chemical_formula_moiety 'C19 H21 Cl2 Hg N5 O8'
_chemical_formula_sum 'C19 H21 Cl2 Hg N5 O8'
_chemical_formula_weight 718.90
_chemical_name_common 'diperchlorato-(2,6-bis([(2-pyridylmethyl)amino]methyl)pyridine) mercury(ii)'
_chemical_name_systematic
;
 ?
;
_space_group_crystal_system monoclinic
_space_group_IT_number 14
_space_group_name_Hall '-P 2yn'
_space_group_name_H-M_alt 'P 1 21/n 1'
_symmetry_space_group_name_Hall '-P 2yn'
_symmetry_space_group_name_H-M 'P 1 21/n 1'
_atom_sites_solution_hydrogens geom
_audit_creation_method SHELXL-2013
_cell_angle_alpha 90
_cell_angle_beta 94.719(2)
_cell_angle_gamma 90
_cell_formula_units_Z 4
_cell_length_a 9.1045(3)
_cell_length_b 27.3639(9)
_cell_length_c 9.5438(3)
_cell_measurement_reflns_used 7451
_cell_measurement_temperature 297(2)
_cell_measurement_theta_max 58.86
_cell_measurement_theta_min 5.14
_cell_volume 2369.63(13)
_computing_cell_refinement 'SAINTPLUS (Bruker AXS, 2004)'
_computing_data_collection 'APEX2 (Bruker AXS, 2004)'
_computing_data_reduction SAINTPLUS
_computing_molecular_graphics 'SHELXLE (Hubschle, 2011)'
_computing_publication_material 'Mercury 3.1 (CCDC, 2013)'
_computing_structure_refinement 'SHELXL-2013 (Sheldrick, 2013)'
_computing_structure_solution 'SHELXS97 (Sheldrick, 1997)'
_diffrn_ambient_temperature 297(2)
_diffrn_measured_fraction_theta_full 0.776
_diffrn_measured_fraction_theta_max 0.981
_diffrn_measurement_device_type 'Bruker SMART APEX II CCD'
_diffrn_measurement_method '\w and \y'
_diffrn_radiation_monochromator graphite
_diffrn_radiation_source 'fine-focus sealed tube'
_diffrn_radiation_type CuK\a
_diffrn_radiation_wavelength 1.54178
_diffrn_reflns_av_R_equivalents 0.0297
_diffrn_reflns_av_unetI/netI 0.0155
_diffrn_reflns_Laue_measured_fraction_full 0.776
_diffrn_reflns_Laue_measured_fraction_max 0.981
_diffrn_reflns_limit_h_max 10
_diffrn_reflns_limit_h_min -10
_diffrn_reflns_limit_k_max 28
_diffrn_reflns_limit_k_min -30
_diffrn_reflns_limit_l_max 9
_diffrn_reflns_limit_l_min -10
_diffrn_reflns_number 34367
_diffrn_reflns_point_group_measured_fraction_full 0.776
_diffrn_reflns_point_group_measured_fraction_max 0.981
_diffrn_reflns_theta_full 67.679
_diffrn_reflns_theta_max 58.938
_diffrn_reflns_theta_min 3.230
_exptl_absorpt_coefficient_mu 14.230
_exptl_absorpt_correction_T_max 0.3608
_exptl_absorpt_correction_T_min 0.2406
_exptl_absorpt_correction_type multi-scan
_exptl_absorpt_process_details 'SADABS (Sheldrick, 2004)'
_exptl_crystal_colour colorless
_exptl_crystal_density_diffrn 2.015
_exptl_crystal_description block
_exptl_crystal_F_000 1392
_exptl_crystal_size_max 0.140
_exptl_crystal_size_mid 0.130
_exptl_crystal_size_min 0.090
_refine_diff_density_max 0.636
_refine_diff_density_min -0.938
_refine_diff_density_rms 0.077
_refine_ls_extinction_method none
_refine_ls_goodness_of_fit_ref 1.023
_refine_ls_hydrogen_treatment constr
_refine_ls_matrix_type full
_refine_ls_number_parameters 376
_refine_ls_number_reflns 3327
_refine_ls_number_restraints 50
_refine_ls_restrained_S_all 1.044
_refine_ls_R_factor_all 0.0299
_refine_ls_R_factor_gt 0.0273
_refine_ls_shift/su_max 0.001
_refine_ls_shift/su_mean 0.000
_refine_ls_structure_factor_coef Fsqd
_refine_ls_weighting_details
;
 w=1/[\s^2^(Fo^2^)+(0.0340P)^2^+6.2649P]
 where P=(Fo^2^+2Fc^2^)/3
;
_refine_ls_weighting_scheme calc
_refine_ls_wR_factor_gt 0.0672
_refine_ls_wR_factor_ref 0.0686
_reflns_Friedel_coverage 0.000
_reflns_number_gt 3128
_reflns_number_total 3327
_reflns_threshold_expression 'I > 2\s(I)'
_cod_data_source_file c3dt51741a.txt
_cod_data_source_block Compound1
_cod_database_code 7021960
_shelx_space_group_comment
;
The symmetry employed for this shelxl refinement is uniquely defined
by the following loop, which should always be used as a source of
symmetry information in preference to the above space-group names.
They are only intended as comments.
;
_shelx_estimated_absorpt_t_min 0.241
_shelx_estimated_absorpt_t_max 0.361
_shelxl_version_number 2013-2

loop_
_space_group_symop_operation_xyz
'x, y, z'
'-x+1/2, y+1/2, -z+1/2'
'-x, -y, -z'
'x-1/2, -y-1/2, z-1/2'

loop_
_atom_site_label
_atom_site_type_symbol
_atom_site_fract_x
_atom_site_fract_y
_atom_site_fract_z
_atom_site_U_iso_or_equiv
_atom_site_adp_type
_atom_site_occupancy
_atom_site_site_symmetry_order
_atom_site_calc_flag
_atom_site_refinement_flags_posn
_atom_site_refinement_flags_adp
_atom_site_refinement_flags_occupancy
_atom_site_disorder_assembly
_atom_site_disorder_group
Hg1 Hg 0.23039(2) 0.12368(2) 0.13922(2) 0.05090(11) Uani 1 1 d . . . . .
N1 N 0.3174(5) 0.20634(15) 0.1340(5) 0.0534(11) Uani 1 1 d . . . . .
N2 N 0.3931(5) 0.12986(16) -0.0442(5) 0.0577(12) Uani 1 1 d . . . . .
H2N H 0.3505 0.1108 -0.1246 0.069 Uiso 1 1 calc R U . . .
N3 N 0.4030(5) 0.06222(15) 0.1683(5) 0.0527(11) Uani 1 1 d . . . . .
N4 N 0.1303(6) 0.05576(19) 0.2674(6) 0.0743(14) Uani 1 1 d . . . . .
H4N H 0.0822 0.0343 0.1954 0.089 Uiso 1 1 calc R U . . .
N5 N 0.0051(5) 0.14689(17) 0.2048(5) 0.0541(11) Uani 1 1 d . . . . .
C1 C 0.3047(7) 0.2385(2) 0.2372(6) 0.0658(16) Uani 1 1 d . . . . .
H1 H 0.2461 0.2306 0.3093 0.079 Uiso 1 1 calc R U . . .
C2 C 0.3745(7) 0.2825(2) 0.2407(7) 0.0698(17) Uani 1 1 d . . . . .
H2 H 0.3611 0.3049 0.3120 0.084 Uiso 1 1 calc R U . . .
C3 C 0.4653(7) 0.2933(2) 0.1369(7) 0.0661(16) Uani 1 1 d . . . . .
H3 H 0.5166 0.3227 0.1378 0.079 Uiso 1 1 calc R U . . .
C4 C 0.4786(6) 0.2599(2) 0.0319(6) 0.0592(14) Uani 1 1 d . . . . .
H4 H 0.5398 0.2664 -0.0392 0.071 Uiso 1 1 calc R U . . .
C5 C 0.4015(6) 0.21665(19) 0.0315(5) 0.0484(12) Uani 1 1 d . . . . .
C6 C 0.4028(7) 0.1809(2) -0.0891(6) 0.0648(15) Uani 1 1 d . . . . .
H6A H 0.3204 0.1880 -0.1571 0.078 Uiso 1 1 calc R U . . .
H6B H 0.4928 0.1853 -0.1354 0.078 Uiso 1 1 calc R U . . .
C7 C 0.5359(7) 0.1080(2) 0.0030(7) 0.0677(16) Uani 1 1 d . . . . .
H7A H 0.5978 0.1328 0.0504 0.081 Uiso 1 1 calc R U . . .
H7B H 0.5839 0.0972 -0.0786 0.081 Uiso 1 1 calc R U . . .
C8 C 0.5239(6) 0.0654(2) 0.1004(6) 0.0571(14) Uani 1 1 d . . . . .
C9 C 0.6361(7) 0.0307(2) 0.1251(7) 0.0732(18) Uani 1 1 d . . . . .
H9 H 0.7215 0.0324 0.0780 0.088 Uiso 1 1 calc R U . . .
C10 C 0.6172(8) -0.0057(2) 0.2202(8) 0.080(2) Uani 1 1 d . . . . .
H10 H 0.6910 -0.0289 0.2388 0.096 Uiso 1 1 calc R U . . .
C11 C 0.4904(8) -0.0085(2) 0.2883(7) 0.0736(18) Uani 1 1 d . . . . .
H11 H 0.4770 -0.0336 0.3517 0.088 Uiso 1 1 calc R U . . .
C12 C 0.3833(7) 0.02657(19) 0.2611(6) 0.0593(15) Uani 1 1 d . . . . .
C13 C 0.2452(7) 0.0273(2) 0.3371(7) 0.0686(17) Uani 1 1 d . . . . .
H13A H 0.2105 -0.0059 0.3467 0.082 Uiso 1 1 calc R U . . .
H13B H 0.2681 0.0403 0.4309 0.082 Uiso 1 1 calc R U . . .
C14 C 0.0143(7) 0.0726(2) 0.3496(7) 0.0731(17) Uani 1 1 d . . . . .
H14A H 0.0554 0.0783 0.4452 0.088 Uiso 1 1 calc R U . . .
H14B H -0.0590 0.0470 0.3525 0.088 Uiso 1 1 calc R U . . .
C15 C -0.0615(7) 0.1190(2) 0.2946(6) 0.0586(15) Uani 1 1 d . . . . .
C16 C -0.1957(7) 0.1335(3) 0.3394(7) 0.0719(18) Uani 1 1 d . . . . .
H16 H -0.2427 0.1140 0.4019 0.086 Uiso 1 1 calc R U . . .
C17 C -0.2591(7) 0.1762(3) 0.2921(8) 0.0773(19) Uani 1 1 d . . . . .
H17 H -0.3491 0.1859 0.3225 0.093 Uiso 1 1 calc R U . . .
C18 C -0.1906(7) 0.2045(2) 0.2007(7) 0.0706(17) Uani 1 1 d . . . . .
H18 H -0.2319 0.2339 0.1678 0.085 Uiso 1 1 calc R U . . .
C19 C -0.0592(6) 0.1887(2) 0.1585(6) 0.0610(15) Uani 1 1 d . . . . .
H19 H -0.0121 0.2076 0.0949 0.073 Uiso 1 1 calc R U . . .
Cl1A Cl 0.39942(18) 0.15006(5) 0.53352(15) 0.0652(4) Uani 0.72(2) 1 d D . P A 1
O1A O 0.4381(8) 0.1314(2) 0.4092(6) 0.139(3) Uani 0.72(2) 1 d D . P A 1
O2A O 0.2506(9) 0.1603(5) 0.5006(16) 0.222(10) Uani 0.72(2) 1 d D . P A 1
O3A O 0.413(2) 0.1176(4) 0.6377(12) 0.193(11) Uani 0.72(2) 1 d D . P A 1
O4A O 0.4675(15) 0.1936(3) 0.5621(11) 0.119(5) Uani 0.72(2) 1 d D . P A 1
Cl1B Cl 0.39942(18) 0.15006(5) 0.53352(15) 0.0652(4) Uani 0.28(2) 1 d D . P A 2
O1B O 0.4381(8) 0.1314(2) 0.4092(6) 0.139(3) Uani 0.28(2) 1 d D . P A 2
O2B O 0.322(7) 0.1926(13) 0.539(4) 0.24(3) Uani 0.28(2) 1 d D . P A 2
O3B O 0.537(3) 0.164(3) 0.597(3) 0.30(4) Uani 0.28(2) 1 d D . P A 2
O4B O 0.344(4) 0.1206(9) 0.634(2) 0.104(12) Uani 0.28(2) 1 d D . P A 2
Cl2A Cl -0.01220(17) 0.07947(5) -0.16350(16) 0.0662(4) Uani 0.56(3) 1 d D . P A 1
O5A O 0.0657(7) 0.12181(19) -0.1268(6) 0.111(2) Uani 0.56(3) 1 d D . P A 1
O6A O -0.020(3) 0.0728(7) -0.3028(11) 0.164(12) Uani 0.56(3) 1 d D . P A 1
O7A O 0.071(2) 0.0429(6) -0.094(2) 0.172(10) Uani 0.56(3) 1 d D . P A 1
O8A O -0.1423(19) 0.0796(9) -0.110(3) 0.202(12) Uani 0.56(3) 1 d D . P A 1
Cl2B Cl -0.01220(17) 0.07947(5) -0.16350(16) 0.0662(4) Uani 0.44(3) 1 d D . P A 2
O5B O 0.0657(7) 0.12181(19) -0.1268(6) 0.111(2) Uani 0.44(3) 1 d D . P A 2
O6B O 0.046(3) 0.0592(10) -0.276(3) 0.201(16) Uani 0.44(3) 1 d D . P A 2
O7B O -0.015(4) 0.0480(9) -0.057(2) 0.180(15) Uani 0.44(3) 1 d D . P A 2
O8B O -0.1567(16) 0.0933(6) -0.213(4) 0.152(14) Uani 0.44(3) 1 d D . P A 2

loop_
_atom_site_aniso_label
_atom_site_aniso_U_11
_atom_site_aniso_U_22
_atom_site_aniso_U_33
_atom_site_aniso_U_23
_atom_site_aniso_U_13
_atom_site_aniso_U_12
Hg1 0.05682(17) 0.04524(16) 0.05166(16) 0.00478(9) 0.01059(10) 0.00109(9)
N1 0.068(3) 0.044(2) 0.050(3) 0.001(2) 0.017(2) -0.006(2)
N2 0.073(3) 0.055(3) 0.046(3) -0.012(2) 0.008(2) -0.005(2)
N3 0.059(3) 0.042(2) 0.056(3) -0.010(2) -0.004(2) 0.003(2)
N4 0.078(4) 0.064(3) 0.081(4) 0.019(3) 0.012(3) -0.001(3)
N5 0.053(3) 0.057(3) 0.054(3) 0.000(2) 0.011(2) 0.000(2)
C1 0.087(4) 0.057(4) 0.057(4) -0.008(3) 0.027(3) -0.005(3)
C2 0.098(5) 0.053(4) 0.059(4) -0.009(3) 0.013(3) 0.002(3)
C3 0.077(4) 0.053(4) 0.068(4) 0.000(3) 0.007(3) -0.009(3)
C4 0.062(3) 0.061(4) 0.055(3) 0.011(3) 0.011(3) -0.006(3)
C5 0.059(3) 0.047(3) 0.039(3) 0.008(2) 0.008(2) 0.001(2)
C6 0.089(4) 0.063(4) 0.046(3) 0.000(3) 0.019(3) -0.006(3)
C7 0.069(4) 0.067(4) 0.068(4) -0.013(3) 0.014(3) -0.004(3)
C8 0.057(3) 0.052(3) 0.062(3) -0.019(3) -0.004(3) -0.002(3)
C9 0.062(4) 0.068(4) 0.088(5) -0.031(4) -0.004(3) 0.005(3)
C10 0.080(5) 0.054(4) 0.101(5) -0.020(4) -0.018(4) 0.017(3)
C11 0.090(5) 0.047(3) 0.082(4) -0.006(3) -0.012(4) 0.008(3)
C12 0.073(4) 0.040(3) 0.061(4) -0.009(3) -0.012(3) 0.001(3)
C13 0.087(5) 0.046(3) 0.072(4) 0.009(3) 0.002(3) -0.008(3)
C14 0.086(4) 0.067(4) 0.070(4) 0.011(3) 0.027(3) -0.006(3)
C15 0.063(4) 0.059(4) 0.055(3) -0.005(3) 0.013(3) -0.011(3)
C16 0.064(4) 0.078(5) 0.077(4) -0.012(4) 0.022(3) -0.018(3)
C17 0.050(4) 0.085(5) 0.098(5) -0.020(4) 0.013(3) -0.001(3)
C18 0.056(4) 0.069(4) 0.085(4) -0.011(4) -0.002(3) 0.007(3)
C19 0.057(4) 0.063(4) 0.062(4) 0.000(3) 0.003(3) 0.000(3)
Cl1A 0.0841(10) 0.0622(9) 0.0511(8) -0.0045(7) 0.0173(7) 0.0067(8)
O1A 0.183(7) 0.146(6) 0.097(4) -0.067(4) 0.065(4) -0.063(5)
O2A 0.085(7) 0.171(14) 0.41(3) 0.155(15) 0.036(9) 0.024(7)
O3A 0.40(3) 0.093(9) 0.084(9) 0.026(7) 0.004(12) 0.100(13)
O4A 0.208(14) 0.048(5) 0.099(7) -0.023(4) -0.004(8) -0.022(6)
Cl1B 0.0841(10) 0.0622(9) 0.0511(8) -0.0045(7) 0.0173(7) 0.0067(8)
O1B 0.183(7) 0.146(6) 0.097(4) -0.067(4) 0.065(4) -0.063(5)
O2B 0.44(8) 0.12(3) 0.18(3) 0.08(2) 0.19(4) 0.20(4)
O3B 0.12(3) 0.70(11) 0.08(2) -0.14(4) 0.053(19) -0.17(5)
O4B 0.20(3) 0.086(19) 0.033(11) 0.013(10) 0.028(11) -0.089(19)
Cl2A 0.0705(10) 0.0580(9) 0.0705(10) 0.0033(7) 0.0083(8) -0.0016(7)
O5A 0.129(5) 0.101(4) 0.100(4) 0.011(3) -0.017(4) -0.032(3)
O6A 0.26(3) 0.179(15) 0.049(7) -0.016(8) 0.000(10) -0.138(17)
O7A 0.212(18) 0.115(11) 0.20(2) 0.073(11) 0.079(14) 0.099(12)
O8A 0.090(12) 0.30(3) 0.23(3) 0.02(2) 0.087(14) -0.004(15)
Cl2B 0.0705(10) 0.0580(9) 0.0705(10) 0.0033(7) 0.0083(8) -0.0016(7)
O5B 0.129(5) 0.101(4) 0.100(4) 0.011(3) -0.017(4) -0.032(3)
O6B 0.129(16) 0.33(4) 0.15(3) -0.08(2) 0.062(15) 0.070(19)
O7B 0.28(4) 0.15(2) 0.118(14) 0.066(14) 0.05(2) -0.03(2)
O8B 0.052(9) 0.097(12) 0.30(4) 0.034(16) -0.015(15) -0.016(7)

loop_
_atom_type_symbol
_atom_type_description
_atom_type_scat_dispersion_real
_atom_type_scat_dispersion_imag
_atom_type_scat_source
C C 0.0181 0.0091 'International Tables Vol C Tables 4.2.6.8 and 6.1.1.4'
H H 0.0000 0.0000 'International Tables Vol C Tables 4.2.6.8 and 6.1.1.4'
N N 0.0311 0.0180 'International Tables Vol C Tables 4.2.6.8 and 6.1.1.4'
O O 0.0492 0.0322 'International Tables Vol C Tables 4.2.6.8 and 6.1.1.4'
Cl Cl 0.3639 0.7018 'International Tables Vol C Tables 4.2.6.8 and 6.1.1.4'
Hg Hg -4.2923 7.6849 'International Tables Vol C Tables 4.2.6.8 and 6.1.1.4'

loop_
_geom_angle_atom_site_label_1
_geom_angle_atom_site_label_2
_geom_angle_atom_site_label_3
_geom_angle
N5 Hg1 N3 142.15(17)
N5 Hg1 N2 143.70(17)
N3 Hg1 N2 71.46(16)
N5 Hg1 N1 92.81(16)
N3 Hg1 N1 117.89(15)
N2 Hg1 N1 72.09(14)
N5 Hg1 N4 72.15(17)
N3 Hg1 N4 70.32(17)
N2 Hg1 N4 134.43(17)
N1 Hg1 N4 149.93(17)
N5 Hg1 O5A 80.21(18)
N3 Hg1 O5A 113.55(17)
N2 Hg1 O5A 70.14(18)
N1 Hg1 O5A 98.60(15)
N4 Hg1 O5A 104.04(17)
N5 Hg1 O1A 104.80(16)
N3 Hg1 O1A 65.33(16)
N2 Hg1 O1A 103.48(16)
N1 Hg1 O1A 76.76(16)
N4 Hg1 O1A 82.06(18)
O5A Hg1 O1A 173.19(16)
C5 N1 C1 119.8(5)
C5 N1 Hg1 115.4(3)
C1 N1 Hg1 124.0(4)
C6 N2 C7 113.9(5)
C6 N2 Hg1 109.7(3)
C7 N2 Hg1 109.4(3)
C6 N2 H2N 107.9
C7 N2 H2N 107.9
Hg1 N2 H2N 107.9
C8 N3 C12 122.2(5)
C8 N3 Hg1 118.6(4)
C12 N3 Hg1 119.0(4)
C13 N4 C14 117.6(5)
C13 N4 Hg1 111.1(4)
C14 N4 Hg1 110.4(4)
C13 N4 H4N 105.6
C14 N4 H4N 105.6
Hg1 N4 H4N 105.6
C15 N5 C19 119.4(5)
C15 N5 Hg1 118.9(4)
C19 N5 Hg1 121.6(4)
N1 C1 C2 122.3(5)
N1 C1 H1 118.9
C2 C1 H1 118.9
C1 C2 C3 118.7(6)
C1 C2 H2 120.7
C3 C2 H2 120.7
C4 C3 C2 118.7(6)
C4 C3 H3 120.7
C2 C3 H3 120.7
C3 C4 C5 120.0(5)
C3 C4 H4 120.0
C5 C4 H4 120.0
N1 C5 C4 120.6(5)
N1 C5 C6 117.8(5)
C4 C5 C6 121.5(5)
N2 C6 C5 113.0(4)
N2 C6 H6A 109.0
C5 C6 H6A 109.0
N2 C6 H6B 109.0
C5 C6 H6B 109.0
H6A C6 H6B 107.8
N2 C7 C8 113.5(5)
N2 C7 H7A 108.9
C8 C7 H7A 108.9
N2 C7 H7B 108.9
C8 C7 H7B 108.9
H7A C7 H7B 107.7
N3 C8 C9 119.8(6)
N3 C8 C7 117.4(5)
C9 C8 C7 122.8(6)
C10 C9 C8 118.4(6)
C10 C9 H9 120.8
C8 C9 H9 120.8
C9 C10 C11 120.7(6)
C9 C10 H10 119.6
C11 C10 H10 119.6
C10 C11 C12 118.9(7)
C10 C11 H11 120.6
C12 C11 H11 120.6
N3 C12 C11 120.0(6)
N3 C12 C13 118.2(5)
C11 C12 C13 121.8(6)
N4 C13 C12 113.2(5)
N4 C13 H13A 108.9
C12 C13 H13A 108.9
N4 C13 H13B 108.9
C12 C13 H13B 108.9
H13A C13 H13B 107.8
N4 C14 C15 114.3(5)
N4 C14 H14A 108.7
C15 C14 H14A 108.7
N4 C14 H14B 108.7
C15 C14 H14B 108.7
H14A C14 H14B 107.6
N5 C15 C16 119.6(6)
N5 C15 C14 119.0(5)
C16 C15 C14 121.3(6)
C17 C16 C15 120.2(6)
C17 C16 H16 119.9
C15 C16 H16 119.9
C18 C17 C16 119.9(6)
C18 C17 H17 120.1
C16 C17 H17 120.1
C17 C18 C19 118.0(6)
C17 C18 H18 121.0
C19 C18 H18 121.0
N5 C19 C18 122.9(6)
N5 C19 H19 118.6
C18 C19 H19 118.6
O3A Cl1A O4A 115.0(7)
O3A Cl1A O1A 112.7(6)
O4A Cl1A O1A 110.8(5)
O3A Cl1A O2A 109.3(8)
O4A Cl1A O2A 106.7(6)
O1A Cl1A O2A 101.2(7)
Cl1A O1A Hg1 124.7(5)
O8A Cl2A O6A 113.9(10)
O8A Cl2A O5A 110.7(9)
O6A Cl2A O5A 110.5(6)
O8A Cl2A O7A 106.6(10)
O6A Cl2A O7A 111.1(10)
O5A Cl2A O7A 103.4(9)
Cl2A O5A Hg1 117.5(3)

loop_
_geom_bond_atom_site_label_1
_geom_bond_atom_site_label_2
_geom_bond_distance
Hg1 N5 2.283(4)
Hg1 N3 2.303(4)
Hg1 N2 2.391(5)
Hg1 N1 2.398(4)
Hg1 N4 2.442(5)
Hg1 O5A 2.841(6)
Hg1 O1A 3.075(7)
N1 C5 1.322(6)
N1 C1 1.333(7)
N2 C6 1.465(7)
N2 C7 1.469(8)
N2 H2N 0.9800
N3 C8 1.325(7)
N3 C12 1.340(7)
N4 C13 1.424(8)
N4 C14 1.442(8)
N4 H4N 0.9800
N5 C15 1.331(7)
N5 C19 1.343(7)
C1 C2 1.361(8)
C1 H1 0.9300
C2 C3 1.374(9)
C2 H2 0.9300
C3 C4 1.369(8)
C3 H3 0.9300
C4 C5 1.376(8)
C4 H4 0.9300
C5 C6 1.512(8)
C6 H6A 0.9700
C6 H6B 0.9700
C7 C8 1.499(9)
C7 H7A 0.9700
C7 H7B 0.9700
C8 C9 1.401(8)
C9 C10 1.369(10)
C9 H9 0.9300
C10 C11 1.373(10)
C10 H10 0.9300
C11 C12 1.377(8)
C11 H11 0.9300
C12 C13 1.503(8)
C13 H13A 0.9700
C13 H13B 0.9700
C14 C15 1.517(8)
C14 H14A 0.9700
C14 H14B 0.9700
C15 C16 1.385(9)
C16 C17 1.365(9)
C16 H16 0.9300
C17 C18 1.356(9)
C17 H17 0.9300
C18 C19 1.364(8)
C18 H18 0.9300
C19 H19 0.9300
Cl1A O3A 1.331(9)
Cl1A O4A 1.359(7)
Cl1A O1A 1.365(5)
Cl1A O2A 1.394(8)
Cl2A O8A 1.328(12)
Cl2A O6A 1.338(11)
Cl2A O5A 1.388(5)
Cl2A O7A 1.394(12)

loop_
_geom_hbond_atom_site_label_D
_geom_hbond_atom_site_label_H
_geom_hbond_atom_site_label_A
_geom_hbond_distance_DH
_geom_hbond_distance_HA
_geom_hbond_distance_DA
_geom_hbond_angle_DHA
_geom_hbond_site_symmetry_A
N2 H2N O3A 0.98 2.39 3.074(13) 126.3 1_554
N2 H2N O4B 0.98 2.32 3.08(2) 133.9 1_554
N4 H4N O7B 0.98 2.53 3.27(2) 132.9 .
N4 H4N O7B 0.98 2.66 3.58(2) 158.2 3

loop_
_geom_torsion_atom_site_label_1
_geom_torsion_atom_site_label_2
_geom_torsion_atom_site_label_3
_geom_torsion_atom_site_label_4
_geom_torsion
C5 N1 C1 C2 0.8(9)
Hg1 N1 C1 C2 169.8(5)
N1 C1 C2 C3 -2.3(10)
C1 C2 C3 C4 1.8(10)
C2 C3 C4 C5 0.3(9)
C1 N1 C5 C4 1.4(8)
Hg1 N1 C5 C4 -168.5(4)
C1 N1 C5 C6 -175.1(5)
Hg1 N1 C5 C6 15.0(6)
C3 C4 C5 N1 -1.9(8)
C3 C4 C5 C6 174.5(5)
C7 N2 C6 C5 -85.5(6)
Hg1 N2 C6 C5 37.6(6)
N1 C5 C6 N2 -36.6(7)
C4 C5 C6 N2 147.0(5)
C6 N2 C7 C8 156.5(5)
Hg1 N2 C7 C8 33.2(6)
C12 N3 C8 C9 0.0(8)
Hg1 N3 C8 C9 174.8(4)
C12 N3 C8 C7 -177.8(5)
Hg1 N3 C8 C7 -3.0(6)
N2 C7 C8 N3 -21.6(7)
N2 C7 C8 C9 160.7(5)
N3 C8 C9 C10 -0.2(8)
C7 C8 C9 C10 177.4(6)
C8 C9 C10 C11 0.8(9)
C9 C10 C11 C12 -1.0(10)
C8 N3 C12 C11 -0.3(8)
Hg1 N3 C12 C11 -175.0(4)
C8 N3 C12 C13 177.5(5)
Hg1 N3 C12 C13 2.8(6)
C10 C11 C12 N3 0.8(9)
C10 C11 C12 C13 -176.9(6)
C14 N4 C13 C12 -159.7(5)
Hg1 N4 C13 C12 -31.0(6)
N3 C12 C13 N4 20.4(8)
C11 C12 C13 N4 -161.9(5)
C13 N4 C14 C15 153.6(5)
Hg1 N4 C14 C15 24.7(7)
C19 N5 C15 C16 -0.2(8)
Hg1 N5 C15 C16 177.7(4)
C19 N5 C15 C14 -178.2(5)
Hg1 N5 C15 C14 -0.3(7)
N4 C14 C15 N5 -17.8(8)
N4 C14 C15 C16 164.3(6)
N5 C15 C16 C17 -0.2(9)
C14 C15 C16 C17 177.7(6)
C15 C16 C17 C18 0.1(10)
C16 C17 C18 C19 0.4(10)
C15 N5 C19 C18 0.8(9)
Hg1 N5 C19 C18 -177.0(4)
C17 C18 C19 N5 -0.9(9)
O3A Cl1A O1A Hg1 119.4(9)
O4A Cl1A O1A Hg1 -110.1(6)
O2A Cl1A O1A Hg1 2.8(7)
O8A Cl2A O5A Hg1 84.1(15)
O6A Cl2A O5A Hg1 -148.8(14)
O7A Cl2A O5A Hg1 -29.8(10)
